data_4325004
loop_
_publ_author_name
'Mohamed E. El-Zaria'
'Hidekazu Arii'
'Hiroyuki Nakamura'

_publ_section_title
;
 m-Carborane-Based Chiral NBN Pincer-Metal Complexes: Synthesis,
 Structure, and Application in Asymmetric Catalysis
;
_journal_name_full 'Inorganic Chemistry'
_journal_page_first 4149
_journal_page_last 4161
_journal_paper_doi 10.1021/ic2002095
_journal_volume 50
_journal_year 2011
_chemical_absolute_configuration syn
_chemical_formula_sum 'C14 H30 B10 N2 O2'
_chemical_formula_weight 366.50
_chemical_name_systematic
; 
 ? 
;
_space_group_IT_number 19
_symmetry_cell_setting orthorhombic
_symmetry_space_group_name_Hall 'P 2ac 2ab'
_symmetry_space_group_name_H-M 'P 21 21 21'
_atom_sites_solution_hydrogens geom
_atom_sites_solution_primary direct
_atom_sites_solution_secondary difmap
_audit_creation_method SHELXL-97
_cell_angle_alpha 90.00
_cell_angle_beta 90.00
_cell_angle_gamma 90.00
_cell_formula_units_Z 4
_cell_length_a 6.6356(8)
_cell_length_b 15.8615(19)
_cell_length_c 19.740(2)
_cell_measurement_reflns_used 4025
_cell_measurement_temperature 123
_cell_measurement_theta_max 27.44
_cell_measurement_theta_min 2.43
_cell_volume 2077.6(4)
_computing_cell_refinement 'APEX2 (Bruker AXS, 2006)'
_computing_data_collection 'APEX2 (Bruker AXS, 2006)'
_computing_data_reduction 'SAINT (Bruker AXS, 2004)'
_computing_molecular_graphics 'XSHEL (Bruker AXS,2002)'
_computing_publication_material 'XCIF (Bruker AXS, 2001)'
_computing_structure_refinement 'SHELXL-97 (Sheldrick, 1997)'
_computing_structure_solution 'SHELXS-97 (Sheldrick, 1997)'
_diffrn_ambient_temperature 123
_diffrn_detector_area_resol_mean 8.333
_diffrn_measured_fraction_theta_full 0.986
_diffrn_measured_fraction_theta_max 0.986
_diffrn_measurement_device_type 'Bruker APEXII CCD area detector'
_diffrn_measurement_method 'phi and omega scans'
_diffrn_radiation_monochromator 'Bruker Helios multilayer confocal mirror'
_diffrn_radiation_source 'Bruker TXS fine-focus rotating anode'
_diffrn_radiation_type MoK\a
_diffrn_radiation_wavelength 0.71073
_diffrn_reflns_av_R_equivalents 0.0286
_diffrn_reflns_av_sigmaI/netI 0.0383
_diffrn_reflns_limit_h_max 8
_diffrn_reflns_limit_h_min -8
_diffrn_reflns_limit_k_max 20
_diffrn_reflns_limit_k_min -16
_diffrn_reflns_limit_l_max 21
_diffrn_reflns_limit_l_min -25
_diffrn_reflns_number 11711
_diffrn_reflns_theta_full 27.53
_diffrn_reflns_theta_max 27.53
_diffrn_reflns_theta_min 1.65
_exptl_absorpt_coefficient_mu 0.067
_exptl_absorpt_correction_T_max 0.9966
_exptl_absorpt_correction_T_min 0.9933
_exptl_absorpt_correction_type empirical
_exptl_absorpt_process_details
;
SADABS Sheldrick 1996
;
_exptl_crystal_colour colorless
_exptl_crystal_density_diffrn 1.172
_exptl_crystal_description plate
_exptl_crystal_F_000 776
_exptl_crystal_size_max 0.10
_exptl_crystal_size_mid 0.05
_exptl_crystal_size_min 0.05
_refine_diff_density_max 0.212
_refine_diff_density_min -0.165
_refine_diff_density_rms 0.038
_refine_ls_abs_structure_details 'Flack H D (1983), Acta Cryst. A39, 876-881'
_refine_ls_abs_structure_Flack 0.6(10)
_refine_ls_extinction_method none
_refine_ls_goodness_of_fit_ref 1.040
_refine_ls_hydrogen_treatment mixed
_refine_ls_matrix_type full
_refine_ls_number_parameters 297
_refine_ls_number_reflns 4622
_refine_ls_number_restraints 2
_refine_ls_restrained_S_all 1.042
_refine_ls_R_factor_all 0.0484
_refine_ls_R_factor_gt 0.0398
_refine_ls_shift/su_max 0.001
_refine_ls_shift/su_mean 0.000
_refine_ls_structure_factor_coef Fsqd
_refine_ls_weighting_details 'calc w=1/[\s^2^(Fo^2^)+(0.0534P)^2^+0.1928P] where P=(Fo^2^+2Fc^2^)/3'
_refine_ls_weighting_scheme calc
_refine_ls_wR_factor_gt 0.0926
_refine_ls_wR_factor_ref 0.0966
_reflns_number_gt 4067
_reflns_number_total 4622
_reflns_threshold_expression >2sigma(I)
_cod_data_source_file ic2002095_si_002_2.cif
_cod_data_source_block compound7
_cod_original_cell_volume 2077.7(4)
_cod_original_sg_symbol_H-M 'P 21 21 21 '
_cod_database_code 4325004

loop_
_symmetry_equiv_pos_as_xyz
'x, y, z'
'-x+1/2, -y, z+1/2'
'-x, y+1/2, -z+1/2'
'x+1/2, -y+1/2, -z'

loop_
_atom_site_label
_atom_site_type_symbol
_atom_site_fract_x
_atom_site_fract_y
_atom_site_fract_z
_atom_site_U_iso_or_equiv
_atom_site_adp_type
_atom_site_occupancy
_atom_site_symmetry_multiplicity
_atom_site_calc_flag
_atom_site_refinement_flags
B1 B 0.2790(3) 0.92807(11) 0.65854(9) 0.0178(3) Uani 1 1 d .
B2 B 0.0263(3) 0.88622(11) 0.65709(9) 0.0183(3) Uani 1 1 d .
B3 B 0.2815(3) 1.02283(11) 0.61125(9) 0.0189(4) Uani 1 1 d .
B4 B 0.2738(3) 1.02630(11) 0.70108(9) 0.0192(4) Uani 1 1 d .
B5 B -0.1333(3) 0.95951(11) 0.69901(9) 0.0193(4) Uani 1 1 d .
B6 B -0.1269(3) 0.95586(11) 0.60938(9) 0.0193(4) Uani 1 1 d D
B7 B 0.0310(3) 1.04039(11) 0.58110(9) 0.0192(4) Uani 1 1 d .
B8 B 0.1209(3) 1.09619(11) 0.65295(9) 0.0201(4) Uani 1 1 d .
B9 B 0.0188(3) 1.04657(11) 0.72599(9) 0.0197(4) Uani 1 1 d D
B10 B -0.1311(3) 1.05516(11) 0.65178(9) 0.0200(3) Uani 1 1 d .
C1 C 0.1246(2) 0.93986(10) 0.59019(8) 0.0178(3) Uani 1 1 d .
C2 C 0.1703(2) 0.88973(10) 0.52761(7) 0.0189(3) Uani 1 1 d .
C3 C 0.1592(3) 0.80146(10) 0.44200(8) 0.0222(3) Uani 1 1 d .
H3 H 0.2042 0.7413 0.4429 0.027 Uiso 1 1 calc R
C4 C 0.3445(3) 0.85922(10) 0.43426(8) 0.0231(4) Uani 1 1 d .
H4A H 0.4710 0.8267 0.4392 0.028 Uiso 1 1 calc R
H4B H 0.3443 0.8876 0.3896 0.028 Uiso 1 1 calc R
C5 C -0.0042(3) 0.81241(11) 0.38722(8) 0.0251(4) Uani 1 1 d .
H5 H -0.1194 0.7746 0.3992 0.030 Uiso 1 1 calc R
C6 C 0.0770(3) 0.78446(11) 0.31787(8) 0.0297(4) Uani 1 1 d .
H6A H -0.0320 0.7861 0.2844 0.045 Uiso 1 1 calc R
H6B H 0.1295 0.7269 0.3212 0.045 Uiso 1 1 calc R
H6C H 0.1855 0.8225 0.3037 0.045 Uiso 1 1 calc R
C7 C -0.0847(3) 0.90285(11) 0.38414(10) 0.0338(4) Uani 1 1 d .
H7A H 0.0261 0.9416 0.3737 0.051 Uiso 1 1 calc R
H7B H -0.1440 0.9179 0.4280 0.051 Uiso 1 1 calc R
H7C H -0.1878 0.9069 0.3487 0.051 Uiso 1 1 calc R
C8 C 0.1140(2) 0.94510(9) 0.72356(7) 0.0179(3) Uani 1 1 d .
C9 C 0.1512(2) 0.89891(9) 0.78874(8) 0.0191(3) Uani 1 1 d .
C10 C 0.2241(3) 0.80440(10) 0.86651(7) 0.0214(3) Uani 1 1 d .
H10 H 0.1274 0.7599 0.8816 0.026 Uiso 1 1 calc R
C11 C 0.1678(3) 0.88866(11) 0.90139(8) 0.0243(4) Uani 1 1 d .
H11A H 0.0421 0.8828 0.9280 0.029 Uiso 1 1 calc R
H11B H 0.2772 0.9077 0.9319 0.029 Uiso 1 1 calc R
C12 C 0.4394(3) 0.77283(10) 0.87824(8) 0.0220(3) Uani 1 1 d .
H12 H 0.4616 0.7245 0.8466 0.026 Uiso 1 1 calc R
C13 C 0.5987(3) 0.83932(11) 0.86176(10) 0.0338(4) Uani 1 1 d .
H13A H 0.5923 0.8847 0.8953 0.051 Uiso 1 1 calc R
H13B H 0.5733 0.8625 0.8165 0.051 Uiso 1 1 calc R
H13C H 0.7327 0.8134 0.8628 0.051 Uiso 1 1 calc R
C14 C 0.4646(3) 0.73878(11) 0.95026(8) 0.0248(4) Uani 1 1 d .
H14A H 0.6004 0.7154 0.9556 0.037 Uiso 1 1 calc R
H14B H 0.3646 0.6945 0.9585 0.037 Uiso 1 1 calc R
H14C H 0.4449 0.7847 0.9828 0.037 Uiso 1 1 calc R
H1H H 0.393(3) 0.8875(12) 0.6605(10) 0.034(5) Uiso 1 1 d .
H2H H 0.011(3) 0.8187(12) 0.6596(9) 0.033(5) Uiso 1 1 d .
H3H H 0.403(3) 1.0365(11) 0.5816(9) 0.024(5) Uiso 1 1 d .
H4H H 0.395(3) 1.0409(11) 0.7328(9) 0.030(5) Uiso 1 1 d .
H5H H -0.251(3) 0.9385(10) 0.7292(8) 0.020(4) Uiso 1 1 d .
H6H H -0.236(3) 0.9290(11) 0.5772(8) 0.025(5) Uiso 1 1 d D
H7H H 0.011(3) 1.0625(11) 0.5327(9) 0.024(5) Uiso 1 1 d .
H8H H 0.159(3) 1.1601(13) 0.6506(9) 0.038(5) Uiso 1 1 d .
H9H H -0.010(3) 1.0763(10) 0.7739(7) 0.025(5) Uiso 1 1 d D
H10H H -0.258(3) 1.0933(12) 0.6501(9) 0.033(5) Uiso 1 1 d .
N1 N 0.0761(2) 0.82469(8) 0.50938(7) 0.0238(3) Uani 1 1 d .
N2 N 0.1899(2) 0.82167(8) 0.79344(7) 0.0251(3) Uani 1 1 d .
O1 O 0.32279(17) 0.92045(7) 0.48907(5) 0.0246(3) Uani 1 1 d .
O2 O 0.14039(19) 0.94746(7) 0.84535(5) 0.0264(3) Uani 1 1 d .

loop_
_atom_site_aniso_label
_atom_site_aniso_U_11
_atom_site_aniso_U_22
_atom_site_aniso_U_33
_atom_site_aniso_U_23
_atom_site_aniso_U_13
_atom_site_aniso_U_12
B1 0.0169(8) 0.0179(8) 0.0187(8) 0.0004(7) -0.0016(7) 0.0017(7)
B2 0.0204(9) 0.0170(8) 0.0173(8) 0.0015(7) -0.0006(7) -0.0018(7)
B3 0.0181(10) 0.0162(8) 0.0225(9) 0.0006(7) 0.0006(7) -0.0021(7)
B4 0.0189(9) 0.0182(8) 0.0206(9) -0.0016(7) -0.0009(7) -0.0013(7)
B5 0.0173(9) 0.0210(9) 0.0197(9) 0.0026(7) 0.0007(7) 0.0005(7)
B6 0.0158(9) 0.0219(9) 0.0202(8) 0.0025(7) -0.0020(7) -0.0005(7)
B7 0.0185(9) 0.0167(9) 0.0222(9) 0.0050(7) -0.0007(7) 0.0014(7)
B8 0.0207(9) 0.0158(8) 0.0238(8) 0.0023(7) 0.0003(7) -0.0001(7)
B9 0.0190(9) 0.0180(8) 0.0221(9) 0.0001(7) 0.0006(7) 0.0010(7)
B10 0.0183(9) 0.0182(8) 0.0233(8) 0.0032(7) 0.0001(7) 0.0016(7)
C1 0.0167(8) 0.0173(8) 0.0194(7) 0.0025(6) -0.0013(6) 0.0001(6)
C2 0.0206(8) 0.0183(7) 0.0177(7) 0.0051(6) -0.0006(6) 0.0021(6)
C3 0.0300(9) 0.0162(7) 0.0205(8) 0.0001(6) 0.0026(7) 0.0018(7)
C4 0.0252(9) 0.0245(8) 0.0195(8) -0.0027(6) 0.0007(7) 0.0013(7)
C5 0.0270(9) 0.0243(8) 0.0238(8) 0.0005(7) -0.0005(7) -0.0049(7)
C6 0.0380(11) 0.0287(9) 0.0225(8) -0.0036(7) -0.0020(7) -0.0069(8)
C7 0.0342(10) 0.0367(11) 0.0305(9) 0.0003(8) -0.0094(8) 0.0090(9)
C8 0.0173(8) 0.0174(7) 0.0191(7) -0.0006(6) -0.0002(6) 0.0005(6)
C9 0.0190(8) 0.0200(8) 0.0182(7) -0.0014(6) 0.0003(6) -0.0014(6)
C10 0.0264(9) 0.0205(8) 0.0173(7) 0.0031(6) -0.0020(6) -0.0005(7)
C11 0.0288(9) 0.0255(8) 0.0186(8) 0.0024(6) 0.0000(7) 0.0043(7)
C12 0.0259(9) 0.0190(8) 0.0211(8) 0.0018(6) 0.0012(7) 0.0003(7)
C13 0.0260(10) 0.0306(9) 0.0448(11) 0.0064(8) 0.0055(8) -0.0026(8)
C14 0.0278(9) 0.0235(8) 0.0232(8) 0.0008(7) -0.0038(7) 0.0038(7)
N1 0.0315(8) 0.0202(7) 0.0198(7) 0.0005(5) 0.0027(6) -0.0030(6)
N2 0.0354(8) 0.0215(7) 0.0185(7) 0.0012(6) -0.0044(6) 0.0010(6)
O1 0.0241(6) 0.0274(6) 0.0223(6) -0.0044(5) 0.0050(5) -0.0049(5)
O2 0.0401(7) 0.0215(6) 0.0175(5) -0.0003(5) -0.0015(5) 0.0060(5)

loop_
_atom_type_symbol
_atom_type_description
_atom_type_scat_dispersion_real
_atom_type_scat_dispersion_imag
_atom_type_scat_source
C C 0.0033 0.0016 'International Tables Vol C Tables 4.2.6.8 and 6.1.1.4'
H H 0.0000 0.0000 'International Tables Vol C Tables 4.2.6.8 and 6.1.1.4'
B B 0.0013 0.0007 'International Tables Vol C Tables 4.2.6.8 and 6.1.1.4'
N N 0.0061 0.0033 'International Tables Vol C Tables 4.2.6.8 and 6.1.1.4'
O O 0.0106 0.0060 'International Tables Vol C Tables 4.2.6.8 and 6.1.1.4'

loop_
_geom_angle_atom_site_label_1
_geom_angle_atom_site_label_2
_geom_angle_atom_site_label_3
_geom_angle
C1 B1 C8 101.07(11)
C1 B1 B3 59.66(10)
C8 B1 B3 105.55(12)
C1 B1 B4 105.49(12)
C8 B1 B4 59.46(10)
B3 B1 B4 60.19(10)
C1 B1 B2 57.92(9)
C8 B1 B2 58.28(10)
B3 B1 B2 108.23(12)
B4 B1 B2 108.24(12)
C1 B1 H1H 124.0(11)
C8 B1 H1H 124.1(11)
B3 B1 H1H 124.3(11)
B4 B1 H1H 124.4(12)
B2 B1 H1H 118.1(11)
C1 B2 C8 101.06(11)
C1 B2 B6 59.71(10)
C8 B2 B6 105.21(12)
C1 B2 B5 105.24(12)
C8 B2 B5 59.27(10)
B6 B2 B5 59.86(10)
C1 B2 B1 58.11(9)
C8 B2 B1 58.08(9)
B6 B2 B1 108.21(12)
B5 B2 B1 107.81(12)
C1 B2 H2H 124.8(10)
C8 B2 H2H 122.6(10)
B6 B2 H2H 126.2(11)
B5 B2 H2H 124.9(11)
B1 B2 H2H 117.0(11)
C1 B3 B1 58.31(9)
C1 B3 B4 104.26(13)
B1 B3 B4 59.93(10)
C1 B3 B8 104.38(13)
B1 B3 B8 107.81(13)
B4 B3 B8 60.02(10)
C1 B3 B7 58.57(10)
B1 B3 B7 107.43(12)
B4 B3 B7 107.52(14)
B8 B3 B7 59.69(10)
C1 B3 H3H 120.0(10)
B1 B3 H3H 119.4(10)
B4 B3 H3H 126.2(11)
B8 B3 H3H 126.9(10)
B7 B3 H3H 120.7(11)
C8 B4 B1 58.50(9)
C8 B4 B3 104.57(12)
B1 B4 B3 59.88(10)
C8 B4 B8 104.62(13)
B1 B4 B8 107.85(12)
B3 B4 B8 60.12(10)
C8 B4 B9 58.88(10)
B1 B4 B9 107.87(12)
B3 B4 B9 107.89(13)
B8 B4 B9 59.73(10)
C8 B4 H4H 118.9(10)
B1 B4 H4H 117.6(10)
B3 B4 H4H 125.7(11)
B8 B4 H4H 128.4(10)
B9 B4 H4H 121.5(10)
C8 B5 B6 104.69(13)
C8 B5 B2 58.51(10)
B6 B5 B2 59.94(10)
C8 B5 B10 104.61(12)
B6 B5 B10 60.31(10)
B2 B5 B10 107.98(12)
C8 B5 B9 58.88(10)
B6 B5 B9 107.99(13)
B2 B5 B9 107.89(13)
B10 B5 B9 59.62(10)
C8 B5 H5H 120.8(9)
B6 B5 H5H 125.6(9)
B2 B5 H5H 120.4(9)
B10 B5 H5H 125.5(10)
B9 B5 H5H 120.0(9)
C1 B6 B5 104.28(13)
C1 B6 B2 58.10(9)
B5 B6 B2 60.21(10)
C1 B6 B10 104.32(12)
B5 B6 B10 60.13(10)
B2 B6 B10 108.05(12)
C1 B6 B7 58.47(10)
B5 B6 B7 107.51(13)
B2 B6 B7 107.25(13)
B10 B6 B7 59.63(10)
C1 B6 H6H 118.1(10)
B5 B6 H6H 126.9(10)
B2 B6 H6H 117.5(10)
B10 B6 H6H 129.1(10)
B7 B6 H6H 121.1(10)
C1 B7 B8 104.92(12)
C1 B7 B10 104.99(12)
B8 B7 B10 60.69(10)
C1 B7 B3 59.02(10)
B8 B7 B3 59.94(10)
B10 B7 B3 108.79(13)
C1 B7 B6 58.99(10)
B8 B7 B6 108.71(13)
B10 B7 B6 59.98(10)
B3 B7 B6 108.89(12)
C1 B7 H7H 117.4(10)
B8 B7 H7H 128.1(10)
B10 B7 H7H 127.3(10)
B3 B7 H7H 119.0(11)
B6 B7 H7H 118.0(10)
B7 B8 B9 107.42(12)
B7 B8 B4 107.93(12)
B9 B8 B4 60.51(10)
B7 B8 B3 60.37(10)
B9 B8 B3 108.31(12)
B4 B8 B3 59.86(10)
B7 B8 B10 59.72(10)
B9 B8 B10 59.62(10)
B4 B8 B10 108.20(12)
B3 B8 B10 108.36(13)
B7 B8 H8H 122.0(11)
B9 B8 H8H 123.9(10)
B4 B8 H8H 119.3(12)
B3 B8 H8H 117.9(12)
B10 B8 H8H 125.2(12)
C8 B9 B10 104.67(12)
C8 B9 B8 104.49(12)
B10 B9 B8 60.68(10)
C8 B9 B4 58.69(10)
B10 B9 B4 108.44(12)
B8 B9 B4 59.76(10)
C8 B9 B5 58.68(10)
B10 B9 B5 59.90(10)
B8 B9 B5 108.36(13)
B4 B9 B5 108.19(13)
C8 B9 H9H 119.9(9)
B10 B9 H9H 126.4(10)
B8 B9 H9H 126.0(9)
B4 B9 H9H 119.2(10)
B5 B9 H9H 120.1(9)
B9 B10 B7 107.36(12)
B9 B10 B5 60.48(10)
B7 B10 B5 107.67(13)
B9 B10 B6 108.09(12)
B7 B10 B6 60.39(10)
B5 B10 B6 59.57(10)
B9 B10 B8 59.69(10)
B7 B10 B8 59.58(10)
B5 B10 B8 108.04(12)
B6 B10 B8 108.15(12)
B9 B10 H10H 121.7(10)
B7 B10 H10H 122.9(10)
B5 B10 H10H 120.4(11)
B6 B10 H10H 120.8(11)
B8 B10 H10H 123.1(11)
C2 C1 B2 116.86(13)
C2 C1 B1 118.16(13)
B2 C1 B1 63.97(10)
C2 C1 B7 118.58(12)
B2 C1 B7 113.96(12)
B1 C1 B7 113.65(12)
C2 C1 B3 118.66(13)
B2 C1 B3 115.15(12)
B1 C1 B3 62.04(10)
B7 C1 B3 62.41(10)
C2 C1 B6 116.95(13)
B2 C1 B6 62.19(10)
B1 C1 B6 115.01(12)
B7 C1 B6 62.54(10)
B3 C1 B6 114.62(13)
N1 C2 O1 120.30(14)
N1 C2 C1 124.69(14)
O1 C2 C1 114.99(13)
N1 C3 C4 103.74(12)
N1 C3 C5 109.82(14)
C4 C3 C5 115.15(13)
N1 C3 H3 109.3
C4 C3 H3 109.3
C5 C3 H3 109.3
O1 C4 C3 104.06(12)
O1 C4 H4A 110.9
C3 C4 H4A 110.9
O1 C4 H4B 110.9
C3 C4 H4B 110.9
H4A C4 H4B 109.0
C7 C5 C6 110.92(14)
C7 C5 C3 112.25(14)
C6 C5 C3 110.22(15)
C7 C5 H5 107.8
C6 C5 H5 107.8
C3 C5 H5 107.8
C5 C6 H6A 109.5
C5 C6 H6B 109.5
H6A C6 H6B 109.5
C5 C6 H6C 109.5
H6A C6 H6C 109.5
H6B C6 H6C 109.5
C5 C7 H7A 109.5
C5 C7 H7B 109.5
H7A C7 H7B 109.5
C5 C7 H7C 109.5
H7A C7 H7C 109.5
H7B C7 H7C 109.5
C9 C8 B1 117.48(12)
C9 C8 B2 116.53(13)
B1 C8 B2 63.64(10)
C9 C8 B4 118.92(13)
B1 C8 B4 62.04(10)
B2 C8 B4 114.74(12)
C9 C8 B5 117.50(13)
B1 C8 B5 114.78(12)
B2 C8 B5 62.23(10)
B4 C8 B5 114.38(12)
C9 C8 B9 119.37(12)
B1 C8 B9 113.70(12)
B2 C8 B9 113.86(12)
B4 C8 B9 62.43(10)
B5 C8 B9 62.44(10)
N2 C9 O2 120.21(14)
N2 C9 C8 124.98(13)
O2 C9 C8 114.82(13)
N2 C10 C12 110.48(13)
N2 C10 C11 103.63(12)
C12 C10 C11 116.09(14)
N2 C10 H10 108.8
C12 C10 H10 108.8
C11 C10 H10 108.8
O2 C11 C10 104.16(12)
O2 C11 H11A 110.9
C10 C11 H11A 110.9
O2 C11 H11B 110.9
C10 C11 H11B 110.9
H11A C11 H11B 108.9
C13 C12 C14 111.46(14)
C13 C12 C10 112.79(13)
C14 C12 C10 110.97(13)
C13 C12 H12 107.1
C14 C12 H12 107.1
C10 C12 H12 107.1
C12 C13 H13A 109.5
C12 C13 H13B 109.5
H13A C13 H13B 109.5
C12 C13 H13C 109.5
H13A C13 H13C 109.5
H13B C13 H13C 109.5
C12 C14 H14A 109.5
C12 C14 H14B 109.5
H14A C14 H14B 109.5
C12 C14 H14C 109.5
H14A C14 H14C 109.5
H14B C14 H14C 109.5
C2 N1 C3 105.94(14)
C9 N2 C10 106.43(12)
C2 O1 C4 104.49(12)
C9 O2 C11 104.76(11)

loop_
_geom_bond_atom_site_label_1
_geom_bond_atom_site_label_2
_geom_bond_distance
B1 C1 1.705(2)
B1 C8 1.709(2)
B1 B3 1.769(2)
B1 B4 1.770(2)
B1 B2 1.804(2)
B1 H1H 1.00(2)
B2 C1 1.701(2)
B2 C8 1.712(2)
B2 B6 1.772(2)
B2 B5 1.777(3)
B2 H2H 1.077(19)
B3 C1 1.729(2)
B3 B4 1.775(2)
B3 B8 1.779(3)
B3 B7 1.787(3)
B3 H3H 1.02(2)
B4 C8 1.726(2)
B4 B8 1.778(3)
B4 B9 1.791(3)
B4 H4H 1.05(2)
B5 C8 1.726(2)
B5 B6 1.771(2)
B5 B10 1.781(2)
B5 B9 1.791(3)
B5 H5H 1.037(18)
B6 C1 1.730(2)
B6 B10 1.784(3)
B6 B7 1.791(3)
B6 H6H 1.052(14)
B7 C1 1.721(2)
B7 B8 1.775(3)
B7 B10 1.778(3)
B7 H7H 1.026(18)
B8 B9 1.777(3)
B8 B10 1.795(2)
B8 H8H 1.05(2)
B9 C8 1.730(2)
B9 B10 1.776(3)
B9 H9H 1.073(13)
B10 H10H 1.04(2)
C1 C2 1.500(2)
C2 N1 1.259(2)
C2 O1 1.3563(19)
C3 N1 1.486(2)
C3 C4 1.541(2)
C3 C5 1.541(2)
C3 H3 1.0000
C4 O1 1.4611(19)
C4 H4A 0.9900
C4 H4B 0.9900
C5 C7 1.532(2)
C5 C6 1.537(2)
C5 H5 1.0000
C6 H6A 0.9800
C6 H6B 0.9800
C6 H6C 0.9800
C7 H7A 0.9800
C7 H7B 0.9800
C7 H7C 0.9800
C8 C9 1.501(2)
C9 N2 1.2552(19)
C9 O2 1.3589(18)
C10 N2 1.486(2)
C10 C12 1.531(2)
C10 C11 1.549(2)
C10 H10 1.0000
C11 O2 1.4583(19)
C11 H11A 0.9900
C11 H11B 0.9900
C12 C13 1.528(2)
C12 C14 1.530(2)
C12 H12 1.0000
C13 H13A 0.9800
C13 H13B 0.9800
C13 H13C 0.9800
C14 H14A 0.9800
C14 H14B 0.9800
C14 H14C 0.9800
